data_4021154
loop_
_publ_author_name
'Yoshihiko Yamamoto'
'Shoji Kuwabara'
'Yoji Ando'
'Hitomi Nagata'
'Hisao Nishiyama'
'Kenji Itoh'

_publ_section_title
;
 Palladium(0)-Catalyzed Cyclization of Electron-Deficient
 Enynes and Enediynes
;
_journal_name_full 'Journal of Organic Chemistry'
_journal_page_first 6697
_journal_page_last 6705
_journal_paper_doi 10.1021/jo049072p
_journal_volume 69
_journal_year 2004
_chemical_formula_sum 'C17 H17 N O5 S'
_chemical_formula_weight 347.38
_space_group_IT_number 14
_symmetry_cell_setting monoclinic
_symmetry_space_group_name_Hall '-P 2ybc'
_symmetry_space_group_name_H-M 'P 1 21/c 1'
_cell_angle_alpha 90.00
_cell_angle_beta 103.869(2)
_cell_angle_gamma 90.00
_cell_formula_units_Z 4
_cell_length_a 15.5582(11)
_cell_length_b 6.2066(4)
_cell_length_c 17.6759(12)
_cell_measurement_temperature 173(2)
_cell_volume 1657.09(19)
_diffrn_ambient_temperature 173(2)
_exptl_crystal_density_diffrn 1.392
_cod_depositor_comments
;
The following automatic conversions were performed:
'_symmetry_cell_setting' value 'Monoclinic' changed to 'monoclinic'
according to '/home/saulius/struct/CIF-dictionaries/cif_core.dic'
dictionary named 'cif_core.dic' version 2.4.1 from 2010-06-29.

Automatic conversion script
Id: cif_fix_enum 1527 2010-12-29 10:47:43Z saulius 
;
_cod_original_sg_symbol_H-M 'P 21/c'
_cod_database_code 4021154

loop_
_symmetry_equiv_pos_as_xyz
'x, y, z'
'-x, y+1/2, -z+1/2'
'-x, -y, -z'
'x, -y-1/2, z-1/2'

loop_
_atom_site_label
_atom_site_type_symbol
_atom_site_fract_x
_atom_site_fract_y
_atom_site_fract_z
_atom_site_U_iso_or_equiv
_atom_site_adp_type
_atom_site_occupancy
_atom_site_symmetry_multiplicity
_atom_site_calc_flag
_atom_site_refinement_flags
_atom_site_disorder_assembly
_atom_site_disorder_group
C1 C 0.49990(13) 0.7529(3) 0.14780(11) 0.0493(4) Uani 1 1 d . . .
H1 H 0.5480 0.8442 0.1450 0.059 Uiso 1 1 calc R . .
C2 C 0.44316(12) 0.7909(3) 0.19299(10) 0.0452(4) Uani 1 1 d . . .
H2 H 0.4434 0.9105 0.2266 0.054 Uiso 1 1 calc R . .
C3 C 0.40681(10) 0.4840(2) 0.12754(9) 0.0364(3) Uani 1 1 d . . .
C4 C 0.38257(11) 0.6149(2) 0.18006(9) 0.0380(3) Uani 1 1 d . . .
C5 C 0.30525(11) 0.5624(3) 0.21156(10) 0.0435(4) Uani 1 1 d . . .
H5A H 0.2518 0.6366 0.1810 0.052 Uiso 1 1 calc R . .
H5B H 0.3158 0.6099 0.2665 0.052 Uiso 1 1 calc R . .
C6 C 0.28382(10) 0.2358(2) 0.12753(9) 0.0355(3) Uani 1 1 d . . .
H6A H 0.2293 0.2932 0.0924 0.043 Uiso 1 1 calc R . .
H6B H 0.2778 0.0772 0.1296 0.043 Uiso 1 1 calc R . .
C7 C 0.36266(10) 0.2905(2) 0.09466(8) 0.0336(3) Uani 1 1 d . . .
C8 C 0.38611(10) 0.1766(3) 0.03812(9) 0.0376(3) Uani 1 1 d . . .
H8 H 0.4359 0.2238 0.0203 0.045 Uiso 1 1 calc R . .
C9 C 0.33902(10) -0.0164(2) 0.00250(8) 0.0363(3) Uani 1 1 d . . .
C10 C 0.33955(12) -0.2995(3) -0.08538(9) 0.0436(4) Uani 1 1 d . . .
H10A H 0.3373 -0.4124 -0.0471 0.065 Uiso 1 1 calc R . .
H10B H 0.3732 -0.3517 -0.1220 0.065 Uiso 1 1 calc R . .
H10C H 0.2792 -0.2628 -0.1139 0.065 Uiso 1 1 calc R . .
C11 C 0.11637(11) 0.3102(3) 0.19945(9) 0.0386(3) Uani 1 1 d . . .
C12 C 0.06801(12) 0.1765(3) 0.14186(10) 0.0456(4) Uani 1 1 d . . .
H12 H 0.0894 0.0367 0.1343 0.055 Uiso 1 1 calc R . .
C13 C -0.01140(13) 0.2479(3) 0.09557(12) 0.0525(4) Uani 1 1 d . . .
H13 H -0.0449 0.1549 0.0568 0.063 Uiso 1 1 calc R . .
C14 C -0.04315(12) 0.4525(3) 0.10461(12) 0.0529(4) Uani 1 1 d . . .
C15 C 0.00465(13) 0.5835(3) 0.16315(13) 0.0543(5) Uani 1 1 d . . .
H15 H -0.0175 0.7224 0.1707 0.065 Uiso 1 1 calc R . .
C16 C 0.08504(12) 0.5152(3) 0.21139(10) 0.0468(4) Uani 1 1 d . . .
H16 H 0.1176 0.6062 0.2513 0.056 Uiso 1 1 calc R . .
C17 C -0.12723(13) 0.5348(5) 0.05000(16) 0.0770(7) Uani 1 1 d . . .
H17A H -0.1576 0.6332 0.0783 0.115 Uiso 1 1 calc R . .
H17B H -0.1661 0.4130 0.0300 0.115 Uiso 1 1 calc R . .
H17C H -0.1123 0.6115 0.0064 0.115 Uiso 1 1 calc R . .
N1 N 0.29266(9) 0.3255(2) 0.20624(7) 0.0354(3) Uani 1 1 d . . .
O1 O 0.47942(8) 0.56546(18) 0.10630(7) 0.0449(3) Uani 1 1 d . . .
O2 O 0.27007(8) -0.0857(2) 0.01305(7) 0.0500(3) Uani 1 1 d . . .
O3 O 0.38214(8) -0.11100(18) -0.04578(6) 0.0399(3) Uani 1 1 d . . .
O4 O 0.24070(10) 0.3323(2) 0.32731(7) 0.0557(3) Uani 1 1 d . . .
O5 O 0.22614(8) -0.00168(19) 0.24814(7) 0.0494(3) Uani 1 1 d . . .
S1 S 0.22182(3) 0.22869(6) 0.25303(2) 0.03993(15) Uani 1 1 d . . .

loop_
_atom_site_aniso_label
_atom_site_aniso_U_11
_atom_site_aniso_U_22
_atom_site_aniso_U_33
_atom_site_aniso_U_23
_atom_site_aniso_U_13
_atom_site_aniso_U_12
C1 0.0525(10) 0.0359(8) 0.0508(10) 0.0003(7) -0.0047(8) -0.0101(7)
C2 0.0547(10) 0.0282(7) 0.0433(9) -0.0023(6) -0.0064(7) -0.0031(7)
C3 0.0386(7) 0.0279(7) 0.0364(7) 0.0018(5) -0.0035(6) 0.0006(5)
C4 0.0453(8) 0.0243(7) 0.0364(7) -0.0006(5) -0.0060(6) 0.0030(6)
C5 0.0566(10) 0.0254(7) 0.0460(8) -0.0083(6) 0.0075(7) 0.0024(6)
C6 0.0394(7) 0.0306(7) 0.0329(7) -0.0060(5) 0.0018(6) 0.0004(5)
C7 0.0376(7) 0.0259(6) 0.0323(7) 0.0016(5) -0.0013(5) 0.0027(5)
C8 0.0414(8) 0.0321(7) 0.0365(7) -0.0026(6) 0.0040(6) -0.0016(6)
C9 0.0443(8) 0.0324(7) 0.0296(6) -0.0020(5) 0.0035(6) -0.0001(6)
C10 0.0593(10) 0.0334(8) 0.0357(8) -0.0085(6) 0.0069(7) 0.0003(7)
C11 0.0506(9) 0.0294(7) 0.0379(7) 0.0006(6) 0.0148(6) 0.0027(6)
C12 0.0530(9) 0.0363(8) 0.0490(9) -0.0042(7) 0.0151(7) -0.0028(7)
C13 0.0478(10) 0.0576(11) 0.0520(10) -0.0013(8) 0.0119(8) -0.0078(8)
C14 0.0404(9) 0.0588(11) 0.0628(11) 0.0171(9) 0.0190(8) 0.0009(8)
C15 0.0528(10) 0.0398(9) 0.0789(13) 0.0111(9) 0.0325(10) 0.0111(8)
C16 0.0555(10) 0.0342(8) 0.0547(10) -0.0036(7) 0.0213(8) 0.0033(7)
C17 0.0435(11) 0.0909(19) 0.0950(17) 0.0292(14) 0.0135(11) 0.0068(11)
N1 0.0445(7) 0.0249(6) 0.0329(6) -0.0039(5) 0.0014(5) 0.0036(5)
O1 0.0468(6) 0.0357(6) 0.0487(6) -0.0014(5) 0.0044(5) -0.0068(5)
O2 0.0550(7) 0.0487(7) 0.0494(7) -0.0180(5) 0.0187(5) -0.0150(5)
O3 0.0470(6) 0.0339(6) 0.0374(5) -0.0057(4) 0.0072(4) 0.0008(4)
O4 0.0801(9) 0.0512(8) 0.0335(6) -0.0066(5) 0.0089(6) 0.0000(6)
O5 0.0716(8) 0.0281(6) 0.0469(6) 0.0069(5) 0.0107(6) 0.0084(5)
S1 0.0576(3) 0.0285(2) 0.0314(2) -0.00020(13) 0.00628(17) 0.00511(15)

loop_
_geom_bond_atom_site_label_1
_geom_bond_atom_site_label_2
_geom_bond_distance
_geom_bond_site_symmetry_2
_geom_bond_publ_flag
C1 C2 1.346(3) . ?
C1 O1 1.371(2) . ?
C2 C4 1.425(2) . ?
C3 C4 1.354(2) . ?
C3 O1 1.370(2) . ?
C3 C7 1.435(2) . ?
C4 C5 1.478(3) . ?
C5 N1 1.4837(19) . ?
C6 N1 1.4741(18) . ?
C6 C7 1.516(2) . ?
C7 C8 1.344(2) . ?
C8 C9 1.465(2) . ?
C9 O2 1.2109(19) . ?
C9 O3 1.3408(18) . ?
C10 O3 1.4408(19) . ?
C11 C12 1.387(2) . ?
C11 C16 1.397(2) . ?
C11 S1 1.7605(17) . ?
C12 C13 1.381(3) . ?
C13 C14 1.386(3) . ?
C14 C15 1.384(3) . ?
C14 C17 1.516(3) . ?
C15 C16 1.400(3) . ?
N1 S1 1.6421(14) . ?
O4 S1 1.4277(12) . ?
O5 S1 1.4350(13) . ?

loop_
_cod_related_entry_id
_cod_related_entry_database
_cod_related_entry_code
1 ChemSpider 9523521
